data_7058731
loop_
_publ_author_name
'Wang, Yan'
'He, Yuan-Chun'
'Zhao, Fang-Hua'
'Zhu, Kunlei'
'Li, Jie'
'Kan, Wei-Qiu'
'Jing, Zhihong'
'You, Jinmao'

_publ_section_title
;
 Synthesis, structure, fluorescence and electrochemical properties of a
 new Zn(ii)--organic framework constructed by a tricarboxylic acid ligand
;
_journal_issue 34
_journal_name_full 'New Journal of Chemistry'
_journal_page_first 13635
_journal_paper_doi 10.1039/C9NJ02679G
_journal_volume 43
_journal_year 2019
_chemical_formula_moiety 'C32 H25 O17.5 Zn3, 1.5(H2 O)'
_chemical_formula_sum 'C32 H28 O19 Zn3'
_chemical_formula_weight 912.65
_space_group_crystal_system triclinic
_space_group_IT_number 2
_space_group_name_Hall '-P 1'
_space_group_name_H-M_alt 'P -1'
_symmetry_space_group_name_Hall '-P 1'
_symmetry_space_group_name_H-M 'P -1'
_atom_sites_solution_hydrogens mixed
_audit_creation_method SHELXL-2018/3
_audit_update_record
;
2019-07-26 deposited with the CCDC.    2019-08-06 downloaded from the CCDC.
;
_cell_angle_alpha 71.686(6)
_cell_angle_beta 87.796(6)
_cell_angle_gamma 72.756(6)
_cell_formula_units_Z 2
_cell_length_a 10.8578(11)
_cell_length_b 11.1514(8)
_cell_length_c 14.9194(11)
_cell_measurement_reflns_used 3074
_cell_measurement_temperature 293(2)
_cell_measurement_theta_max 29.0775
_cell_measurement_theta_min 2.9408
_cell_volume 1634.9(3)
_computing_cell_refinement CrysAlis
_computing_data_collection 'CrysAlis (Oxford Diffraction, 2006)'
_computing_data_reduction CrysAlis
_computing_molecular_graphics 'Bruker SHELXTL'
_computing_publication_material 'Bruker SHELXTL'
_computing_structure_refinement 'SHELXL-2018/3 (Sheldrick, 2018)'
_computing_structure_solution 'SHELXL-2018/3 (Sheldrick, 2018)'
_diffrn_ambient_temperature 293(2)
_diffrn_detector_area_resol_mean 10.0
_diffrn_measured_fraction_theta_full 0.996
_diffrn_measured_fraction_theta_max 0.996
_diffrn_measurement_device_type 'Oxford Diffraction Gemini R Ultra'
_diffrn_measurement_method '\w scan'
_diffrn_radiation_type MoK\a
_diffrn_radiation_wavelength 0.71073
_diffrn_reflns_av_R_equivalents 0.0845
_diffrn_reflns_av_unetI/netI 0.1323
_diffrn_reflns_Laue_measured_fraction_full 0.996
_diffrn_reflns_Laue_measured_fraction_max 0.996
_diffrn_reflns_limit_h_max 8
_diffrn_reflns_limit_h_min -12
_diffrn_reflns_limit_k_max 12
_diffrn_reflns_limit_k_min -13
_diffrn_reflns_limit_l_max 17
_diffrn_reflns_limit_l_min -17
_diffrn_reflns_number 9919
_diffrn_reflns_point_group_measured_fraction_full 0.996
_diffrn_reflns_point_group_measured_fraction_max 0.996
_diffrn_reflns_theta_full 24.999
_diffrn_reflns_theta_max 24.999
_diffrn_reflns_theta_min 2.947
_diffrn_source 'fine-focus sealed tube'
_exptl_absorpt_coefficient_mu 2.273
_exptl_absorpt_correction_T_max 0.635
_exptl_absorpt_correction_T_min 0.572
_exptl_absorpt_correction_type multi-scan
_exptl_crystal_colour colorless
_exptl_crystal_density_diffrn 1.854
_exptl_crystal_density_method 'not measured'
_exptl_crystal_description block
_exptl_crystal_F_000 924
_exptl_crystal_size_max 0.250
_exptl_crystal_size_mid 0.240
_exptl_crystal_size_min 0.200
_refine_diff_density_max 0.971
_refine_diff_density_min -0.657
_refine_diff_density_rms 0.137
_refine_ls_extinction_method none
_refine_ls_goodness_of_fit_ref 1.030
_refine_ls_hydrogen_treatment mixed
_refine_ls_matrix_type full
_refine_ls_number_parameters 524
_refine_ls_number_reflns 5738
_refine_ls_number_restraints 43
_refine_ls_restrained_S_all 1.027
_refine_ls_R_factor_all 0.0966
_refine_ls_R_factor_gt 0.0597
_refine_ls_shift/su_max 0.000
_refine_ls_shift/su_mean 0.000
_refine_ls_structure_factor_coef Fsqd
_refine_ls_weighting_details 'w=1/[\s^2^(Fo^2^)+(0.0309P)^2^] where P=(Fo^2^+2Fc^2^)/3'
_refine_ls_weighting_scheme calc
_refine_ls_wR_factor_gt 0.1159
_refine_ls_wR_factor_ref 0.1471
_reflns_Friedel_coverage 0.000
_reflns_number_gt 3757
_reflns_number_total 5738
_reflns_threshold_expression 'I > 2\s(I)'
_cod_data_source_file c9nj02679g2.cif
_cod_data_source_block shelx
_cod_depositor_comments 'Adding full bibliography for 7058731.cif.'
_cod_original_cell_volume 1634.9(2)
_cod_database_code 7058731
_shelx_shelxl_version_number 2018/3
_shelx_space_group_comment
;
The symmetry employed for this shelxl refinement is uniquely defined
by the following loop, which should always be used as a source of
symmetry information in preference to the above space-group names.
They are only intended as comments.
;
_shelx_estimated_absorpt_t_min 0.600
_shelx_estimated_absorpt_t_max 0.659

loop_
_space_group_symop_operation_xyz
'x, y, z'
'-x, -y, -z'

loop_
_atom_site_label
_atom_site_type_symbol
_atom_site_fract_x
_atom_site_fract_y
_atom_site_fract_z
_atom_site_U_iso_or_equiv
_atom_site_adp_type
_atom_site_occupancy
_atom_site_site_symmetry_order
_atom_site_calc_flag
_atom_site_refinement_flags_posn
_atom_site_refinement_flags_adp
_atom_site_refinement_flags_occupancy
_atom_site_disorder_assembly
_atom_site_disorder_group
Zn1 Zn 0.22304(6) 0.75786(6) 0.11930(5) 0.0255(2) Uani 1 1 d . . . . .
Zn2 Zn 0.50990(6) 0.74650(6) 0.07169(5) 0.0269(2) Uani 1 1 d . . . . .
Zn3A Zn 0.41367(19) 0.53348(19) 0.29089(14) 0.0231(5) Uani 0.5 1 d . . P A 1
Zn3B Zn 0.41860(18) 0.50371(19) 0.25046(15) 0.0274(5) Uani 0.5 1 d . . P A 2
C1 C 0.1203(6) 0.5896(5) 0.2528(4) 0.0265(15) Uani 1 1 d . . . . .
C2 C 0.0177(6) 0.5352(5) 0.3011(5) 0.0289(16) Uani 1 1 d . . . . .
C3 C -0.1054(6) 0.5790(5) 0.2579(5) 0.0328(17) Uani 1 1 d . . . . .
H3 H -0.123377 0.641293 0.197861 0.039 Uiso 1 1 calc R U . . .
C4 C -0.2024(6) 0.5293(5) 0.3050(4) 0.0294(16) Uani 1 1 d . . . . .
C5 C -0.1726(6) 0.4358(5) 0.3948(4) 0.0292(16) Uani 1 1 d . . . . .
H5 H -0.237019 0.403037 0.426670 0.035 Uiso 1 1 calc R U . . .
C6 C -0.0497(6) 0.3907(5) 0.4376(4) 0.0278(15) Uani 1 1 d . . . . .
C7 C 0.0464(6) 0.4403(6) 0.3895(4) 0.0306(16) Uani 1 1 d . . . . .
H7 H 0.130045 0.409574 0.416866 0.037 Uiso 1 1 calc R U . . .
C8 C -0.3336(6) 0.5732(5) 0.2580(4) 0.0302(16) Uani 1 1 d . . . . .
C9 C -0.0254(6) 0.2871(6) 0.5335(4) 0.0317(16) Uani 1 1 d . . . . .
H9A H -0.082321 0.320872 0.577490 0.038 Uiso 1 1 calc R U . . .
H9B H -0.044394 0.209208 0.529531 0.038 Uiso 1 1 calc R U . . .
C10 C 0.1355(6) 0.1667(5) 0.6577(4) 0.0268(15) Uani 1 1 d . . . . .
C11 C 0.0492(6) 0.1153(5) 0.7160(4) 0.0254(15) Uani 1 1 d . . . . .
H11 H -0.036225 0.136844 0.694310 0.031 Uiso 1 1 calc R U . . .
C12 C 0.0903(6) 0.0322(5) 0.8063(4) 0.0286(15) Uani 1 1 d . . . . .
H12 H 0.031519 -0.001210 0.845598 0.034 Uiso 1 1 calc R U . . .
C13 C 0.2182(6) -0.0033(5) 0.8403(4) 0.0251(14) Uani 1 1 d . . . . .
C14 C 0.3022(6) 0.0510(6) 0.7798(4) 0.0299(15) Uani 1 1 d . . . . .
H14 H 0.387797 0.029640 0.801044 0.036 Uiso 1 1 calc R U . . .
C15 C 0.2631(6) 0.1347(6) 0.6901(5) 0.0305(16) Uani 1 1 d . . . . .
H15 H 0.321259 0.169917 0.651171 0.037 Uiso 1 1 calc R U . . .
C16 C 0.2626(6) -0.0966(6) 0.9361(5) 0.0309(16) Uani 1 1 d . . . . .
C17 C 0.3333(6) 0.9005(5) 0.2001(4) 0.0282(16) Uani 1 1 d . . . . .
C18 C 0.3386(6) 0.9717(6) 0.2672(4) 0.0273(15) Uani 1 1 d . . . . .
C19 C 0.3688(6) 1.0933(6) 0.2401(4) 0.0287(15) Uani 1 1 d . . . . .
H19 H 0.383979 1.131341 0.177326 0.034 Uiso 1 1 calc R U . . .
C20 C 0.3759(6) 1.1554(6) 0.3043(5) 0.0307(15) Uani 1 1 d . . . . .
C21 C 0.3574(6) 1.0988(7) 0.3990(5) 0.0386(17) Uani 1 1 d . . . . .
H21 H 0.363169 1.141644 0.442313 0.046 Uiso 1 1 calc R U . . .
C22 C 0.3305(6) 0.9787(7) 0.4295(5) 0.0365(17) Uani 1 1 d . . . . .
C23 C 0.3180(6) 0.9197(6) 0.3638(5) 0.0362(18) Uani 1 1 d . . . . .
H23 H 0.294904 0.841884 0.383789 0.043 Uiso 1 1 calc R U . . .
C24 C 0.4041(6) 1.2885(7) 0.2734(6) 0.0387(18) Uani 1 1 d . . . . .
C25 C 0.3170(7) 0.9149(8) 0.5327(4) 0.0437(19) Uani 1 1 d . . . . .
H25A H 0.368460 0.822544 0.552263 0.052 Uiso 1 1 calc R U . . .
H25B H 0.347538 0.958835 0.569914 0.052 Uiso 1 1 calc R U . . .
C26 C 0.1564(6) 0.8548(5) 0.6353(4) 0.0248(14) Uani 1 1 d . . . . .
C27 C 0.0287(6) 0.8591(6) 0.6456(4) 0.0283(15) Uani 1 1 d . . . . .
H27 H -0.033130 0.912376 0.596676 0.034 Uiso 1 1 calc R U . . .
C28 C -0.0071(6) 0.7834(6) 0.7295(5) 0.0313(16) Uani 1 1 d . . . . .
H28 H -0.092663 0.783527 0.736072 0.038 Uiso 1 1 calc R U . . .
C29 C 0.0844(6) 0.7075(6) 0.8038(4) 0.0329(17) Uani 1 1 d . . . . .
C30 C 0.2103(6) 0.7101(6) 0.7938(5) 0.0349(17) Uani 1 1 d . . . . .
H30 H 0.271400 0.661596 0.844078 0.042 Uiso 1 1 calc R U . . .
C31 C 0.2469(6) 0.7839(6) 0.7101(4) 0.0313(16) Uani 1 1 d . . . . .
H31 H 0.331935 0.785905 0.704126 0.038 Uiso 1 1 calc R U . . .
C32 C 0.0502(7) 0.6163(6) 0.8890(5) 0.0398(19) Uani 1 1 d . . . . .
O1 O 0.2243(4) 0.5640(4) 0.2973(3) 0.0413(13) Uani 1 1 d . . . . .
O2 O 0.0954(4) 0.6647(4) 0.1656(3) 0.0273(10) Uani 1 1 d . . . . .
O3 O -0.3493(4) 0.6497(4) 0.1753(3) 0.0406(13) Uani 1 1 d . . . . .
O4 O -0.4205(4) 0.5326(5) 0.3058(3) 0.0516(16) Uani 1 1 d . . . . .
O5 O 0.3824(4) -0.1485(4) 0.9547(3) 0.0368(12) Uani 1 1 d . . . . .
O6 O 0.1774(4) -0.1209(4) 0.9941(3) 0.0392(13) Uani 1 1 d . . . . .
O7 O 0.1040(4) 0.2522(4) 0.5670(3) 0.0325(11) Uani 1 1 d . . . . .
O8 O 0.2473(4) 0.8434(4) 0.2116(3) 0.0387(12) Uani 1 1 d . . . . .
O9 O 0.4142(4) 0.8986(4) 0.1381(3) 0.0300(11) Uani 1 1 d . . . . .
O10 O 0.4032(5) 1.3484(5) 0.1882(4) 0.0521(14) Uani 1 1 d . . . . .
O11 O 0.4289(5) 1.3301(4) 0.3373(4) 0.0446(12) Uani 1 1 d . . . . .
O12 O 0.1275(5) 0.5472(5) 0.9558(4) 0.0589(17) Uani 1 1 d . . . . .
O13 O -0.0706(5) 0.6166(5) 0.8875(4) 0.0573(17) Uani 1 1 d . . . . .
H13 H -0.083261 0.563886 0.936687 0.086 Uiso 1 1 calc R U . . .
O14 O 0.1847(4) 0.9250(4) 0.5476(3) 0.0371(12) Uani 1 1 d . . . . .
O4WA O 0.3909(10) 0.5704(13) 0.4201(8) 0.069(4) Uani 0.5 1 d . . P A 1
H4WA H 0.409954 0.492385 0.475478 0.103 Uiso 0.5 1 d R U P A 1
H4WB H 0.303160 0.612728 0.433297 0.103 Uiso 0.5 1 d R U P A 1
O4WB O 0.4094(15) 0.3614(13) 0.5178(8) 0.099(5) Uani 0.5 1 d . . P B 2
H4WC H 0.351274 0.341588 0.494004 0.149 Uiso 0.5 1 d R U P B 2
H4WD H 0.407815 0.437458 0.480784 0.149 Uiso 0.5 1 d R U P B 2
O15A O 0.3928(14) 0.6279(17) 0.1181(9) 0.023(3) Uani 0.5 1 d . U P A 2
115B H 0.388361 0.581176 0.073229 0.027 Uiso 0.5 1 calc R U P A 2
O2W O 0.6020(5) 0.6041(4) 0.0027(4) 0.0438(13) Uani 1 1 d D . . . .
O1W O 0.6243(4) 0.8635(4) 0.0110(3) 0.0415(13) Uani 1 1 d D . . . .
O3W O 0.8897(5) 0.8179(6) 0.0110(5) 0.0675(17) Uani 1 1 d G . . . .
H3WA H 0.950495 0.750556 0.041623 0.101 Uiso 1 1 d G U . . .
H3WB H 0.917734 0.883215 0.005863 0.101 Uiso 1 1 d G U . . .
O15 O 0.3954(14) 0.6238(18) 0.1502(9) 0.023(3) Uani 0.5 1 d . U P A 1
H15A H 0.397873 0.557334 0.119437 0.027 Uiso 0.5 1 calc R U P A 1
H2WA H 0.6858(18) 0.565(5) 0.021(4) 0.034 Uiso 1 1 d D U . . .
H2WB H 0.598(6) 0.624(6) -0.0607(10) 0.034 Uiso 1 1 d D U . . .
H1WA H 0.599(5) 0.939(4) -0.038(3) 0.034 Uiso 1 1 d D U . . .
H1WB H 0.7087(16) 0.825(5) 0.028(4) 0.034 Uiso 1 1 d D U . . .

loop_
_atom_site_aniso_label
_atom_site_aniso_U_11
_atom_site_aniso_U_22
_atom_site_aniso_U_33
_atom_site_aniso_U_23
_atom_site_aniso_U_13
_atom_site_aniso_U_12
Zn1 0.0215(4) 0.0231(4) 0.0287(5) -0.0005(3) -0.0025(3) -0.0096(3)
Zn2 0.0196(4) 0.0253(4) 0.0314(5) -0.0013(3) -0.0027(3) -0.0081(3)
Zn3A 0.0218(9) 0.0241(10) 0.0222(12) -0.0006(8) -0.0043(8) -0.0118(7)
Zn3B 0.0193(9) 0.0238(10) 0.0313(13) 0.0070(9) -0.0058(9) -0.0110(7)
C1 0.036(4) 0.015(3) 0.020(4) 0.006(3) -0.004(3) -0.007(2)
C2 0.035(4) 0.017(3) 0.031(4) 0.001(3) 0.004(3) -0.012(3)
C3 0.047(4) 0.018(3) 0.022(4) 0.010(3) 0.009(3) -0.010(3)
C4 0.039(4) 0.015(3) 0.021(4) 0.010(3) -0.004(3) -0.005(3)
C5 0.037(4) 0.022(3) 0.023(4) 0.003(3) 0.011(3) -0.012(3)
C6 0.036(4) 0.020(3) 0.020(3) 0.006(3) -0.006(3) -0.009(3)
C7 0.033(4) 0.026(3) 0.027(4) 0.002(3) -0.008(3) -0.012(3)
C8 0.035(4) 0.018(3) 0.026(4) 0.007(3) -0.001(3) -0.006(3)
C9 0.037(4) 0.028(3) 0.025(4) 0.003(3) 0.000(3) -0.015(3)
C10 0.036(4) 0.021(3) 0.024(4) -0.009(3) 0.002(3) -0.008(3)
C11 0.022(3) 0.025(3) 0.025(4) 0.000(3) -0.003(3) -0.009(2)
C12 0.031(4) 0.025(3) 0.027(4) -0.005(3) 0.003(3) -0.007(3)
C13 0.029(4) 0.023(3) 0.020(3) -0.007(3) 0.000(3) -0.004(2)
C14 0.020(3) 0.047(4) 0.026(4) -0.017(3) -0.005(3) -0.009(3)
C15 0.029(4) 0.038(4) 0.028(4) -0.008(3) 0.002(3) -0.018(3)
C16 0.031(4) 0.029(3) 0.028(4) 0.000(3) -0.009(3) -0.009(3)
C17 0.038(4) 0.019(3) 0.021(4) 0.005(3) 0.004(3) -0.011(3)
C18 0.027(3) 0.035(3) 0.020(3) -0.003(3) -0.002(3) -0.014(3)
C19 0.029(4) 0.034(3) 0.023(4) -0.005(3) 0.006(3) -0.014(3)
C20 0.029(4) 0.045(4) 0.033(4) -0.025(3) 0.013(3) -0.021(3)
C21 0.029(4) 0.061(4) 0.043(5) -0.034(4) 0.010(3) -0.022(3)
C22 0.029(4) 0.065(4) 0.029(4) -0.022(4) 0.005(3) -0.026(3)
C23 0.031(4) 0.042(4) 0.037(4) -0.004(3) 0.011(3) -0.021(3)
C24 0.019(4) 0.048(4) 0.060(6) -0.029(4) 0.007(3) -0.014(3)
C25 0.037(4) 0.077(5) 0.017(4) -0.014(4) 0.006(3) -0.020(4)
C26 0.029(4) 0.020(3) 0.021(3) -0.003(3) -0.001(3) -0.004(2)
C27 0.023(3) 0.029(3) 0.028(4) -0.006(3) -0.003(3) -0.005(3)
C28 0.030(4) 0.032(3) 0.037(4) -0.017(3) 0.008(3) -0.012(3)
C29 0.033(4) 0.033(3) 0.024(4) 0.001(3) 0.005(3) -0.008(3)
C30 0.031(4) 0.037(4) 0.031(4) -0.009(3) 0.000(3) -0.002(3)
C31 0.023(3) 0.043(4) 0.024(4) -0.009(3) 0.002(3) -0.006(3)
C32 0.029(4) 0.038(4) 0.043(5) -0.009(4) 0.005(3) -0.002(3)
O1 0.041(3) 0.044(3) 0.037(3) 0.003(2) -0.007(2) -0.025(2)
O2 0.026(2) 0.037(2) 0.021(2) -0.002(2) -0.0024(18) -0.0204(18)
O3 0.023(2) 0.048(3) 0.036(3) 0.008(2) -0.003(2) -0.012(2)
O4 0.037(3) 0.056(3) 0.038(3) 0.017(3) 0.006(2) -0.012(2)
O5 0.027(3) 0.049(3) 0.026(3) -0.005(2) -0.0054(19) -0.004(2)
O6 0.028(3) 0.050(3) 0.026(3) 0.002(2) 0.003(2) -0.007(2)
O7 0.034(3) 0.036(2) 0.021(2) 0.004(2) -0.0010(19) -0.0146(19)
O8 0.043(3) 0.044(3) 0.042(3) -0.016(2) 0.008(2) -0.029(2)
O9 0.038(3) 0.031(2) 0.025(3) -0.008(2) 0.008(2) -0.0183(19)
O10 0.075(4) 0.041(3) 0.051(4) -0.017(3) 0.008(3) -0.030(3)
O11 0.044(3) 0.047(3) 0.057(3) -0.032(3) -0.003(2) -0.018(2)
O12 0.042(3) 0.068(3) 0.036(3) 0.014(3) 0.008(3) -0.005(3)
O13 0.052(4) 0.057(3) 0.042(3) 0.014(3) 0.012(3) -0.018(3)
O14 0.026(3) 0.049(3) 0.027(3) -0.002(2) 0.0031(19) -0.009(2)
O4WA 0.032(6) 0.130(10) 0.064(8) -0.060(8) 0.006(5) -0.022(6)
O4WB 0.152(15) 0.111(11) 0.047(8) -0.048(8) 0.002(8) -0.033(10)
O15A 0.019(2) 0.0186(19) 0.026(7) 0.001(4) -0.001(3) -0.0070(16)
O2W 0.037(3) 0.036(3) 0.050(3) -0.010(3) 0.003(3) -0.003(2)
O1W 0.033(3) 0.032(2) 0.040(3) 0.020(2) -0.010(2) -0.015(2)
O3W 0.052(4) 0.078(4) 0.078(5) -0.029(4) -0.005(3) -0.023(3)
O15 0.019(2) 0.0186(19) 0.026(7) 0.001(4) -0.001(3) -0.0070(16)

loop_
_atom_type_symbol
_atom_type_description
_atom_type_scat_dispersion_real
_atom_type_scat_dispersion_imag
_atom_type_scat_source
C C 0.0033 0.0016 'International Tables Vol C Tables 4.2.6.8 and 6.1.1.4'
H H 0.0000 0.0000 'International Tables Vol C Tables 4.2.6.8 and 6.1.1.4'
O O 0.0106 0.0060 'International Tables Vol C Tables 4.2.6.8 and 6.1.1.4'
Zn Zn 0.2839 1.4301 'International Tables Vol C Tables 4.2.6.8 and 6.1.1.4'

loop_
_geom_angle_atom_site_label_1
_geom_angle_atom_site_label_2
_geom_angle_atom_site_label_3
_geom_angle
_geom_angle_site_symmetry_1
_geom_angle_site_symmetry_3
O6 Zn1 O2 112.42(18) 1_564 .
O6 Zn1 O8 113.0(2) 1_564 .
O2 Zn1 O8 107.99(17) . .
O6 Zn1 O15 120.3(4) 1_564 .
O2 Zn1 O15 107.1(5) . .
O8 Zn1 O15 94.3(5) . .
O6 Zn1 O15A 108.1(4) 1_564 .
O2 Zn1 O15A 109.5(5) . .
O8 Zn1 O15A 105.6(5) . .
O3 Zn2 O15A 97.7(4) 1_655 .
O3 Zn2 O1W 86.58(17) 1_655 .
O15A Zn2 O1W 173.8(4) . .
O3 Zn2 O5 173.10(16) 1_655 1_564
O1W Zn2 O5 87.28(18) . 1_564
O3 Zn2 O2W 87.5(2) 1_655 .
O15A Zn2 O2W 83.7(5) . .
O1W Zn2 O2W 92.0(2) . .
O5 Zn2 O2W 89.58(19) 1_564 .
O3 Zn2 O15 88.7(4) 1_655 .
O1W Zn2 O15 173.9(4) . .
O5 Zn2 O15 97.6(4) 1_564 .
O2W Zn2 O15 91.8(5) . .
O3 Zn2 O9 93.92(19) 1_655 .
O15A Zn2 O9 97.4(4) . .
O1W Zn2 O9 86.77(18) . .
O5 Zn2 O9 88.88(17) 1_564 .
O2W Zn2 O9 178.05(16) . .
O15 Zn2 O9 89.6(4) . .
O4 Zn3A O1 164.7(3) 1_655 .
O4 Zn3A O15 95.7(5) 1_655 .
O1 Zn3A O15 91.6(5) . .
O4 Zn3A O4WA 84.7(3) 1_655 .
O1 Zn3A O4WA 81.4(3) . .
O15 Zn3A O4WA 142.7(6) . .
O4 Zn3A O11 102.8(2) 1_655 1_545
O1 Zn3A O11 85.81(19) . 1_545
O15 Zn3A O11 116.5(6) . 1_545
O4WA Zn3A O11 99.6(4) . 1_545
O11 Zn3B O15A 149.3(6) 1_545 .
O11 Zn3B O4 98.9(2) 1_545 1_655
O11 Zn3B O1 85.26(19) 1_545 .
O15A Zn3B O1 99.8(4) . .
O4 Zn3B O1 123.3(2) 1_655 .
O11 Zn3B O10 62.5(2) 1_545 1_545
O4 Zn3B O10 131.3(2) 1_655 1_545
O1 Zn3B O10 100.8(2) . 1_545
O1 C1 O2 123.0(5) . .
O1 C1 C2 119.4(5) . .
O2 C1 C2 117.6(6) . .
C7 C2 C3 120.7(5) . .
C7 C2 C1 119.2(6) . .
C3 C2 C1 120.1(5) . .
C2 C3 C4 119.7(5) . .
C2 C3 H3 120.1 . .
C4 C3 H3 120.1 . .
C5 C4 C3 118.9(6) . .
C5 C4 C8 121.1(5) . .
C3 C4 C8 119.9(5) . .
C6 C5 C4 121.5(5) . .
C6 C5 H5 119.2 . .
C4 C5 H5 119.2 . .
C5 C6 C7 119.0(5) . .
C5 C6 C9 117.9(5) . .
C7 C6 C9 123.1(6) . .
C2 C7 C6 120.2(6) . .
C2 C7 H7 119.9 . .
C6 C7 H7 119.9 . .
O3 C8 O4 125.5(6) . .
O3 C8 C4 116.9(5) . .
O4 C8 C4 117.6(5) . .
O7 C9 C6 110.8(5) . .
O7 C9 H9A 109.5 . .
C6 C9 H9A 109.5 . .
O7 C9 H9B 109.5 . .
C6 C9 H9B 109.5 . .
H9A C9 H9B 108.1 . .
O7 C10 C11 124.2(6) . .
O7 C10 C15 115.5(5) . .
C11 C10 C15 120.3(6) . .
C12 C11 C10 119.6(6) . .
C12 C11 H11 120.2 . .
C10 C11 H11 120.2 . .
C11 C12 C13 121.5(5) . .
C11 C12 H12 119.2 . .
C13 C12 H12 119.2 . .
C14 C13 C12 117.3(5) . .
C14 C13 C16 121.6(6) . .
C12 C13 C16 121.1(5) . .
C15 C14 C13 122.2(6) . .
C15 C14 H14 118.9 . .
C13 C14 H14 118.9 . .
C14 C15 C10 119.2(5) . .
C14 C15 H15 120.4 . .
C10 C15 H15 120.4 . .
O5 C16 O6 124.2(6) . .
O5 C16 C13 117.8(5) . .
O6 C16 C13 118.0(6) . .
O9 C17 O8 125.0(6) . .
O9 C17 C18 118.9(5) . .
O8 C17 C18 116.1(5) . .
C23 C18 C19 116.1(6) . .
C23 C18 C17 121.2(5) . .
C19 C18 C17 122.7(5) . .
C20 C19 C18 121.3(6) . .
C20 C19 H19 119.3 . .
C18 C19 H19 119.3 . .
C19 C20 C21 120.4(6) . .
C19 C20 C24 120.7(6) . .
C21 C20 C24 118.9(6) . .
C22 C21 C20 120.5(7) . .
C22 C21 H21 119.8 . .
C20 C21 H21 119.8 . .
C23 C22 C21 118.7(6) . .
C23 C22 C25 121.1(6) . .
C21 C22 C25 120.2(7) . .
C22 C23 C18 122.9(6) . .
C22 C23 H23 118.6 . .
C18 C23 H23 118.6 . .
O10 C24 O11 123.4(6) . .
O10 C24 C20 119.4(7) . .
O11 C24 C20 117.2(7) . .
O10 C24 Zn3B 69.5(4) . 1_565
O11 C24 Zn3B 54.7(3) . 1_565
C20 C24 Zn3B 168.0(5) . 1_565
O14 C25 C22 108.9(5) . .
O14 C25 H25A 109.9 . .
C22 C25 H25A 109.9 . .
O14 C25 H25B 109.9 . .
C22 C25 H25B 109.9 . .
H25A C25 H25B 108.3 . .
O14 C26 C27 115.6(5) . .
O14 C26 C31 123.9(5) . .
C27 C26 C31 120.5(5) . .
C26 C27 C28 119.5(6) . .
C26 C27 H27 120.2 . .
C28 C27 H27 120.2 . .
C27 C28 C29 120.2(6) . .
C27 C28 H28 119.9 . .
C29 C28 H28 119.9 . .
C30 C29 C28 119.3(5) . .
C30 C29 C32 120.0(6) . .
C28 C29 C32 120.4(6) . .
C29 C30 C31 120.7(6) . .
C29 C30 H30 119.6 . .
C31 C30 H30 119.6 . .
C30 C31 C26 119.5(6) . .
C30 C31 H31 120.2 . .
C26 C31 H31 120.2 . .
O12 C32 O13 122.9(6) . .
O12 C32 C29 122.7(6) . .
O13 C32 C29 114.3(6) . .
C1 O1 Zn3A 146.3(5) . .
C1 O1 Zn3B 127.7(5) . .
C1 O2 Zn1 113.0(4) . .
C8 O3 Zn2 139.3(4) . 1_455
C8 O4 Zn3A 140.1(5) . 1_455
C8 O4 Zn3B 125.7(5) . 1_455
Zn3A O4 Zn3B 20.92(9) 1_455 1_455
C16 O5 Zn2 138.7(4) . 1_546
C16 O6 Zn1 121.8(4) . 1_546
C10 O7 C9 116.3(4) . .
C17 O8 Zn1 119.1(4) . .
C17 O9 Zn2 132.0(4) . .
C24 O10 Zn3B 79.6(4) . 1_565
C24 O11 Zn3B 93.4(4) . 1_565
C24 O11 Zn3A 113.9(5) . 1_565
C32 O13 H13 109.5 . .
C26 O14 C25 116.9(5) . .
Zn3A O4WA H4WA 115.2 . .
Zn3A O4WA H4WB 116.3 . .
H4WA O4WA H4WB 97.9 . .
H4WC O4WB H4WD 104.5 . .
Zn1 O15A Zn3B 102.6(6) . .
Zn1 O15A Zn2 102.4(8) . .
Zn3B O15A Zn2 120.0(8) . .
Zn1 O15A 115B 110.3 . .
Zn3B O15A 115B 110.3 . .
Zn2 O15A 115B 110.3 . .
Zn2 O2W H2WA 113(4) . .
Zn2 O2W H2WB 122(4) . .
H2WA O2W H2WB 105(6) . .
Zn2 O1W H1WA 125(4) . .
Zn2 O1W H1WB 114(4) . .
H1WA O1W H1WB 119(5) . .
H3WA O3W H3WB 104.5 . .
Zn1 O15 Zn3A 107.8(6) . .
Zn1 O15 Zn2 98.5(7) . .
Zn3A O15 Zn2 125.3(8) . .
Zn1 O15 H15A 108.0 . .
Zn3A O15 H15A 108.0 . .
Zn2 O15 H15A 108.0 . .

loop_
_geom_bond_atom_site_label_1
_geom_bond_atom_site_label_2
_geom_bond_distance
_geom_bond_site_symmetry_2
Zn1 O6 1.910(4) 1_564
Zn1 O2 1.950(4) .
Zn1 O8 1.969(5) .
Zn1 O15 1.981(14) .
Zn1 O15A 1.981(14) .
Zn2 O3 2.011(4) 1_655
Zn2 O15A 2.049(18) .
Zn2 O1W 2.049(4) .
Zn2 O5 2.067(4) 1_564
Zn2 O2W 2.142(5) .
Zn2 O15 2.163(17) .
Zn2 O9 2.207(4) .
Zn3A O4 1.819(5) 1_655
Zn3A O1 1.986(5) .
Zn3A O15 2.011(13) .
Zn3A O4WA 2.085(11) .
Zn3A O11 2.110(5) 1_545
Zn3B O11 1.936(5) 1_545
Zn3B O15A 1.997(14) .
Zn3B O4 2.109(6) 1_655
Zn3B O1 2.175(5) .
Zn3B O10 2.255(6) 1_545
C1 O1 1.242(7) .
C1 O2 1.295(7) .
C1 C2 1.481(8) .
C2 C7 1.383(8) .
C2 C3 1.386(9) .
C3 C4 1.399(8) .
C3 H3 0.9300 .
C4 C5 1.393(8) .
C4 C8 1.487(9) .
C5 C6 1.382(9) .
C5 H5 0.9300 .
C6 C7 1.395(8) .
C6 C9 1.503(8) .
C7 H7 0.9300 .
C8 O3 1.244(7) .
C8 O4 1.266(7) .
C9 O7 1.408(7) .
C9 H9A 0.9700 .
C9 H9B 0.9700 .
C10 O7 1.374(7) .
C10 C11 1.380(8) .
C10 C15 1.389(9) .
C11 C12 1.375(8) .
C11 H11 0.9300 .
C12 C13 1.394(8) .
C12 H12 0.9300 .
C13 C14 1.391(8) .
C13 C16 1.476(8) .
C14 C15 1.366(8) .
C14 H14 0.9300 .
C15 H15 0.9300 .
C16 O5 1.259(7) .
C16 O6 1.272(7) .
C17 O9 1.252(7) .
C17 O8 1.256(7) .
C17 C18 1.472(9) .
C18 C23 1.410(8) .
C18 C19 1.421(8) .
C19 C20 1.362(9) .
C19 H19 0.9300 .
C20 C21 1.389(9) .
C20 C24 1.528(9) .
C21 C22 1.387(9) .
C21 H21 0.9300 .
C22 C23 1.372(10) .
C22 C25 1.501(8) .
C23 H23 0.9300 .
C24 O10 1.235(8) .
C24 O11 1.252(9) .
C25 O14 1.422(7) .
C25 H25A 0.9700 .
C25 H25B 0.9700 .
C26 O14 1.373(7) .
C26 C27 1.378(8) .
C26 C31 1.381(8) .
C27 C28 1.387(8) .
C27 H27 0.9300 .
C28 C29 1.389(9) .
C28 H28 0.9300 .
C29 C30 1.377(9) .
C29 C32 1.471(8) .
C30 C31 1.380(8) .
C30 H30 0.9300 .
C31 H31 0.9300 .
C32 O12 1.220(8) .
C32 O13 1.311(8) .
O13 H13 0.8200 .
O4WA H4WA 0.9682 .
O4WA H4WB 0.9734 .
O4WB H4WC 0.8498 .
O4WB H4WD 0.8498 .
O15A 115B 0.9800 .
O2W H2WA 0.895(10) .
O2W H2WB 0.901(10) .
O1W H1WA 0.896(10) .
O1W H1WB 0.896(10) .
O3W H3WA 0.8498 .
O3W H3WB 0.8501 .
O15 H15A 0.9800 .

loop_
_geom_torsion_atom_site_label_1
_geom_torsion_atom_site_label_2
_geom_torsion_atom_site_label_3
_geom_torsion_atom_site_label_4
_geom_torsion
_geom_torsion_site_symmetry_4
O1 C1 C2 C7 -10.2(9) .
O2 C1 C2 C7 171.1(6) .
O1 C1 C2 C3 169.8(6) .
O2 C1 C2 C3 -8.9(9) .
C7 C2 C3 C4 1.5(10) .
C1 C2 C3 C4 -178.5(6) .
C2 C3 C4 C5 -0.2(10) .
C2 C3 C4 C8 -178.3(6) .
C3 C4 C5 C6 -0.6(10) .
C8 C4 C5 C6 177.5(6) .
C4 C5 C6 C7 0.1(10) .
C4 C5 C6 C9 -178.4(6) .
C3 C2 C7 C6 -2.1(10) .
C1 C2 C7 C6 178.0(6) .
C5 C6 C7 C2 1.3(10) .
C9 C6 C7 C2 179.7(6) .
C5 C4 C8 O3 -175.0(6) .
C3 C4 C8 O3 3.1(10) .
C5 C4 C8 O4 6.6(10) .
C3 C4 C8 O4 -175.2(6) .
C5 C6 C9 O7 -179.9(6) .
C7 C6 C9 O7 1.7(9) .
O7 C10 C11 C12 -178.9(5) .
C15 C10 C11 C12 0.0(9) .
C10 C11 C12 C13 -0.9(9) .
C11 C12 C13 C14 1.2(9) .
C11 C12 C13 C16 -177.7(6) .
C12 C13 C14 C15 -0.7(9) .
C16 C13 C14 C15 178.2(6) .
C13 C14 C15 C10 -0.2(10) .
O7 C10 C15 C14 179.6(5) .
C11 C10 C15 C14 0.6(10) .
C14 C13 C16 O5 -15.2(9) .
C12 C13 C16 O5 163.6(6) .
C14 C13 C16 O6 165.8(6) .
C12 C13 C16 O6 -15.4(9) .
O9 C17 C18 C23 -139.8(6) .
O8 C17 C18 C23 38.9(8) .
O9 C17 C18 C19 38.1(9) .
O8 C17 C18 C19 -143.3(6) .
C23 C18 C19 C20 -0.6(9) .
C17 C18 C19 C20 -178.5(6) .
C18 C19 C20 C21 1.9(10) .
C18 C19 C20 C24 -178.0(6) .
C19 C20 C21 C22 -0.5(10) .
C24 C20 C21 C22 179.4(6) .
C20 C21 C22 C23 -2.3(10) .
C20 C21 C22 C25 177.0(6) .
C21 C22 C23 C18 3.7(10) .
C25 C22 C23 C18 -175.6(6) .
C19 C18 C23 C22 -2.3(9) .
C17 C18 C23 C22 175.6(6) .
C19 C20 C24 O10 9.7(9) .
C21 C20 C24 O10 -170.2(6) .
C19 C20 C24 O11 -169.3(6) .
C21 C20 C24 O11 10.8(9) .
C19 C20 C24 Zn3B 146(2) 1_565
C21 C20 C24 Zn3B -34(3) 1_565
C23 C22 C25 O14 -72.4(8) .
C21 C22 C25 O14 108.3(7) .
O14 C26 C27 C28 175.3(5) .
C31 C26 C27 C28 -5.0(9) .
C26 C27 C28 C29 2.3(9) .
C27 C28 C29 C30 1.2(10) .
C27 C28 C29 C32 -173.5(6) .
C28 C29 C30 C31 -2.0(10) .
C32 C29 C30 C31 172.7(6) .
C29 C30 C31 C26 -0.6(10) .
O14 C26 C31 C30 -176.1(6) .
C27 C26 C31 C30 4.2(10) .
C30 C29 C32 O12 4.9(11) .
C28 C29 C32 O12 179.6(7) .
C30 C29 C32 O13 -175.7(7) .
C28 C29 C32 O13 -1.0(10) .
O2 C1 O1 Zn3A -33.3(12) .
C2 C1 O1 Zn3A 148.1(6) .
O2 C1 O1 Zn3B -46.6(8) .
C2 C1 O1 Zn3B 134.9(5) .
O1 C1 O2 Zn1 -10.4(8) .
C2 C1 O2 Zn1 168.2(4) .
O4 C8 O3 Zn2 -1.5(11) 1_455
C4 C8 O3 Zn2 -179.8(5) 1_455
O3 C8 O4 Zn3A 9.5(12) 1_455
C4 C8 O4 Zn3A -172.3(5) 1_455
O3 C8 O4 Zn3B 30.4(9) 1_455
C4 C8 O4 Zn3B -151.4(5) 1_455
O6 C16 O5 Zn2 -15.2(11) 1_546
C13 C16 O5 Zn2 165.9(4) 1_546
O5 C16 O6 Zn1 0.1(10) 1_546
C13 C16 O6 Zn1 179.0(4) 1_546
C11 C10 O7 C9 -0.3(9) .
C15 C10 O7 C9 -179.2(6) .
C6 C9 O7 C10 174.5(5) .
O9 C17 O8 Zn1 -6.4(8) .
C18 C17 O8 Zn1 175.0(4) .
O8 C17 O9 Zn2 -32.4(9) .
C18 C17 O9 Zn2 146.1(4) .
O11 C24 O10 Zn3B -9.9(6) 1_565
C20 C24 O10 Zn3B 171.2(6) 1_565
O10 C24 O11 Zn3B 11.4(7) 1_565
C20 C24 O11 Zn3B -169.7(5) 1_565
O10 C24 O11 Zn3A 17.6(8) 1_565
C20 C24 O11 Zn3A -163.5(4) 1_565
C27 C26 O14 C25 -175.7(6) .
C31 C26 O14 C25 4.6(9) .
C22 C25 O14 C26 170.6(6) .
